data_4302782
loop_
_publ_author_name
'Shumei Chen'
'Jian Zhang'
'Xianhui Bu'

_publ_contact_author_address
;
Department of Chemistry and Biochemistry
California State University, Long Beach
1250 Bellflower Boulevard, Long Beach, CA 90840
;
_publ_contact_author_email xbu@csulb.edu
_publ_contact_author_name 'Xianhui Bu'
_publ_section_title
;
Spontaneous Resolution of Racemic Camphorates in the Formation of
Three-Dimensional Metal-Organic Frameworks
;
_journal_name_full 'Inorganic Chemistry'
_journal_page_first 6356
_journal_page_last 6358
_journal_paper_doi 10.1021/ic900918z
_journal_volume 48
_journal_year 2009
_chemical_absolute_configuration rm
_chemical_formula_sum 'C16 H27 N O7 Zn2'
_chemical_formula_weight 476.13
_chemical_name_systematic
; 
 ? 
;
_space_group_IT_number 19
_symmetry_cell_setting orthorhombic
_symmetry_space_group_name_Hall 'P 2ac 2ab'
_symmetry_space_group_name_H-M 'P 21 21 21'
_atom_sites_solution_hydrogens geom
_atom_sites_solution_primary direct
_atom_sites_solution_secondary difmap
_audit_creation_method SHELXL-97
_cell_angle_alpha 90.00
_cell_angle_beta 90.00
_cell_angle_gamma 90.00
_cell_formula_units_Z 4
_cell_length_a 12.1362(11)
_cell_length_b 12.2752(16)
_cell_length_c 12.7945(14)
_cell_measurement_reflns_used 634
_cell_measurement_temperature 293(2)
_cell_measurement_theta_max 20.67
_cell_measurement_theta_min 2.31
_cell_volume 1906.1(4)
_computing_cell_refinement 'Bruker SMART'
_computing_data_collection 'Bruker SMART'
_computing_data_reduction 'Bruker SAINT'
_computing_molecular_graphics 'Bruker SHELXTL'
_computing_publication_material 'Bruker SHELXTL'
_computing_structure_refinement 'SHELXL-97 (Sheldrick, 1997)'
_computing_structure_solution 'SHELXS-97 (Sheldrick, 1990)'
_diffrn_ambient_temperature 293(2)
_diffrn_measured_fraction_theta_full 0.986
_diffrn_measured_fraction_theta_max 0.986
_diffrn_measurement_device_type 'CCD area detector'
_diffrn_measurement_method 'phi and omega scans'
_diffrn_radiation_monochromator graphite
_diffrn_radiation_source 'fine-focus sealed tube'
_diffrn_radiation_type MoK\a
_diffrn_radiation_wavelength 0.71073
_diffrn_reflns_av_R_equivalents 0.0837
_diffrn_reflns_av_sigmaI/netI 0.1307
_diffrn_reflns_limit_h_max 13
_diffrn_reflns_limit_h_min -11
_diffrn_reflns_limit_k_max 7
_diffrn_reflns_limit_k_min -13
_diffrn_reflns_limit_l_max 11
_diffrn_reflns_limit_l_min -14
_diffrn_reflns_number 6139
_diffrn_reflns_theta_full 25.29
_diffrn_reflns_theta_max 25.29
_diffrn_reflns_theta_min 2.30
_exptl_absorpt_coefficient_mu 2.554
_exptl_absorpt_correction_type none
_exptl_crystal_colour colorless
_exptl_crystal_density_diffrn 1.659
_exptl_crystal_density_method 'not measured'
_exptl_crystal_description prism
_exptl_crystal_F_000 984
_refine_diff_density_max 0.897
_refine_diff_density_min -0.510
_refine_diff_density_rms 0.120
_refine_ls_abs_structure_details 'Flack H D (1983), Acta Cryst. A39, 876-881'
_refine_ls_abs_structure_Flack -0.01(6)
_refine_ls_extinction_method none
_refine_ls_goodness_of_fit_ref 1.070
_refine_ls_hydrogen_treatment constr
_refine_ls_matrix_type full
_refine_ls_number_parameters 220
_refine_ls_number_reflns 2695
_refine_ls_number_restraints 7
_refine_ls_restrained_S_all 1.087
_refine_ls_R_factor_all 0.1312
_refine_ls_R_factor_gt 0.0768
_refine_ls_shift/su_max 0.006
_refine_ls_shift/su_mean 0.000
_refine_ls_structure_factor_coef Fsqd
_refine_ls_weighting_details 'calc w=1/[\s^2^(Fo^2^)+(0.0887P)^2^+1.0230P] where P=(Fo^2^+2Fc^2^)/3'
_refine_ls_weighting_scheme calc
_refine_ls_wR_factor_gt 0.1782
_refine_ls_wR_factor_ref 0.2078
_reflns_number_gt 1618
_reflns_number_total 2695
_reflns_threshold_expression >2sigma(I)
_cod_data_source_file ic900918z_si_002_1.cif
_cod_data_source_block 1D
_cod_depositor_comments
;
The following automatic conversions were performed:
'_symmetry_cell_setting' value 'Orthorhombic' changed to 'orthorhombic'
according to '/home/saulius/struct/CIF-dictionaries/cif_core.dic'
dictionary named 'cif_core.dic' version 2.4.1 from 2010-06-29.

Automatic conversion script
Id: cif_fix_enum 1527 2010-12-29 10:47:43Z saulius 
;
_cod_database_code 4302782

loop_
_symmetry_equiv_pos_as_xyz
'x, y, z'
'-x+1/2, -y, z+1/2'
'-x, y+1/2, -z+1/2'
'x+1/2, -y+1/2, -z'

loop_
_atom_site_label
_atom_site_type_symbol
_atom_site_fract_x
_atom_site_fract_y
_atom_site_fract_z
_atom_site_U_iso_or_equiv
_atom_site_adp_type
_atom_site_occupancy
_atom_site_symmetry_multiplicity
_atom_site_calc_flag
_atom_site_refinement_flags
_atom_site_disorder_assembly
_atom_site_disorder_group
Zn1 Zn 0.61765(15) 0.26640(13) 1.57040(16) 0.0555(6) Uani 1 1 d . . .
Zn2 Zn 0.36949(16) 0.18756(14) 1.48771(16) 0.0637(7) Uani 1 1 d . . .
O1 O 0.4478(8) 0.0501(9) 1.4734(12) 0.087(4) Uani 1 1 d . . .
O2 O 0.6181(9) 0.1124(8) 1.5069(9) 0.067(3) Uani 1 1 d . . .
O3 O 0.8027(8) -0.2224(8) 1.1998(9) 0.061(3) Uani 1 1 d . . .
O4 O 0.6258(10) -0.2447(12) 1.1471(10) 0.102(5) Uani 1 1 d . . .
O5 O 0.7204(8) 0.3346(8) 1.4710(9) 0.064(3) Uani 1 1 d . . .
O6 O 0.4531(8) 0.2665(8) 1.5936(10) 0.069(4) Uani 1 1 d . . .
O7 O 0.5608(12) 0.6635(15) 1.7159(15) 0.136(7) Uani 1 1 d D . .
H7O H 0.5539 0.6926 1.7732 0.204 Uiso 1 1 calc R . .
C1 C 0.5923(11) -0.0754(11) 1.4567(12) 0.049(4) Uani 1 1 d . . .
C2 C 0.5877(12) -0.0993(12) 1.3373(14) 0.057(5) Uani 1 1 d . . .
C3 C 0.6616(13) -0.2023(14) 1.3296(14) 0.070(5) Uani 1 1 d . . .
H3A H 0.6171 -0.2648 1.3518 0.084 Uiso 1 1 calc R . .
C4 C 0.7520(14) -0.1859(14) 1.4109(16) 0.077(6) Uani 1 1 d . . .
H4A H 0.7655 -0.2533 1.4482 0.093 Uiso 1 1 calc R . .
H4B H 0.8199 -0.1636 1.3770 0.093 Uiso 1 1 calc R . .
C5 C 0.7141(11) -0.0992(12) 1.4853(14) 0.056(5) Uani 1 1 d . . .
H5A H 0.7586 -0.0340 1.4776 0.068 Uiso 1 1 calc R . .
H5B H 0.7198 -0.1245 1.5569 0.068 Uiso 1 1 calc R . .
C6 C 0.520(3) -0.162(2) 1.523(2) 0.193(15) Uani 1 1 d . . .
H6A H 0.5264 -0.1451 1.5959 0.290 Uiso 1 1 calc R . .
H6B H 0.5475 -0.2338 1.5100 0.290 Uiso 1 1 calc R . .
H6C H 0.4447 -0.1570 1.5017 0.290 Uiso 1 1 calc R . .
C7 C 0.4655(13) -0.111(2) 1.2945(16) 0.114(9) Uani 1 1 d . . .
H7A H 0.4673 -0.1241 1.2206 0.172 Uiso 1 1 calc R . .
H7B H 0.4257 -0.0447 1.3080 0.172 Uiso 1 1 calc R . .
H7C H 0.4296 -0.1704 1.3290 0.172 Uiso 1 1 calc R . .
C8 C 0.6357(16) -0.0086(13) 1.2763(16) 0.083(6) Uani 1 1 d . . .
H8A H 0.6307 -0.0249 1.2030 0.124 Uiso 1 1 calc R . .
H8B H 0.7116 0.0008 1.2953 0.124 Uiso 1 1 calc R . .
H8C H 0.5959 0.0573 1.2908 0.124 Uiso 1 1 calc R . .
C9 C 0.5535(12) 0.0398(13) 1.4844(15) 0.053(4) Uani 1 1 d . . .
C10 C 0.7007(16) -0.2245(13) 1.2168(14) 0.064(5) Uani 1 1 d . . .
C11 C 0.640(2) 0.4843(15) 1.7105(16) 0.130(11) Uani 1 1 d D . .
H11A H 0.7079 0.4457 1.7244 0.156 Uiso 1 1 calc R . .
H11B H 0.5905 0.4700 1.7686 0.156 Uiso 1 1 calc R . .
C12 C 0.6876(14) 0.4480(17) 1.4452(16) 0.089(7) Uani 1 1 d D . .
H12A H 0.7470 0.4848 1.4088 0.107 Uiso 1 1 calc R . .
H12B H 0.6232 0.4476 1.4002 0.107 Uiso 1 1 calc R . .
C13 C 0.4800(17) 0.462(2) 1.576(2) 0.175(12) Uiso 1 1 d D . .
H13A H 0.4795 0.4623 1.5002 0.210 Uiso 1 1 calc R . .
H13B H 0.4540 0.5317 1.6012 0.210 Uiso 1 1 calc R . .
C14 C 0.6665(19) 0.6123(18) 1.710(3) 0.148(11) Uiso 1 1 d D . .
H14A H 0.7120 0.6322 1.7690 0.177 Uiso 1 1 calc R . .
H14B H 0.7043 0.6329 1.6458 0.177 Uiso 1 1 calc R . .
C15 C 0.4077(14) 0.3670(12) 1.6195(19) 0.087(7) Uani 1 1 d D . .
H15A H 0.4023 0.3732 1.6949 0.105 Uiso 1 1 calc R . .
H15B H 0.3339 0.3722 1.5907 0.105 Uiso 1 1 calc R . .
C16 C 0.663(3) 0.505(2) 1.544(2) 0.182(14) Uiso 1 1 d D . .
H16A H 0.6254 0.5728 1.5280 0.218 Uiso 1 1 calc R . .
H16B H 0.7310 0.5221 1.5791 0.218 Uiso 1 1 calc R . .
N1 N 0.5906(11) 0.4377(11) 1.6163(12) 0.071(4) Uani 1 1 d D . .

loop_
_atom_site_aniso_label
_atom_site_aniso_U_11
_atom_site_aniso_U_22
_atom_site_aniso_U_33
_atom_site_aniso_U_23
_atom_site_aniso_U_13
_atom_site_aniso_U_12
Zn1 0.0284(11) 0.0533(9) 0.0848(15) 0.0022(9) -0.0034(10) 0.0007(9)
Zn2 0.0314(12) 0.0755(12) 0.0841(16) 0.0028(10) -0.0060(11) 0.0097(10)
O1 0.031(7) 0.074(7) 0.158(14) -0.028(8) -0.008(8) 0.022(5)
O2 0.034(6) 0.077(7) 0.091(9) -0.003(6) 0.005(8) -0.005(6)
O3 0.027(6) 0.063(6) 0.094(9) -0.016(6) 0.028(6) 0.000(5)
O4 0.030(7) 0.191(14) 0.084(9) -0.064(9) 0.002(7) 0.005(10)
O5 0.033(6) 0.058(6) 0.100(10) 0.003(6) 0.001(6) -0.007(5)
O6 0.030(6) 0.062(6) 0.117(11) -0.010(7) 0.002(6) 0.019(5)
O7 0.094(12) 0.150(14) 0.164(17) -0.075(13) 0.002(10) -0.023(10)
C1 0.029(9) 0.059(8) 0.058(12) -0.003(7) 0.002(7) -0.004(7)
C2 0.036(10) 0.062(9) 0.073(13) -0.002(9) -0.002(8) 0.031(7)
C3 0.042(10) 0.091(13) 0.078(13) -0.005(10) 0.000(9) -0.012(9)
C4 0.059(12) 0.068(11) 0.105(17) -0.007(11) -0.012(11) 0.007(9)
C5 0.032(9) 0.058(9) 0.080(13) -0.005(9) -0.022(9) 0.011(7)
C6 0.20(3) 0.18(3) 0.19(3) -0.05(2) 0.09(3) -0.09(3)
C7 0.024(11) 0.24(3) 0.077(16) -0.025(16) -0.032(10) 0.001(13)
C8 0.069(14) 0.073(11) 0.107(17) 0.011(10) -0.008(13) 0.008(11)
C9 0.029(9) 0.061(10) 0.070(13) 0.016(9) 0.010(9) 0.005(7)
C10 0.064(12) 0.059(9) 0.069(13) -0.035(9) 0.014(11) -0.002(9)
C11 0.16(2) 0.130(19) 0.097(19) -0.052(16) -0.068(19) 0.07(2)
C12 0.039(11) 0.133(18) 0.095(18) 0.052(14) 0.009(11) -0.014(10)
C15 0.053(12) 0.066(11) 0.14(2) -0.020(11) 0.020(12) 0.020(9)
N1 0.034(8) 0.069(8) 0.110(13) -0.002(8) -0.015(8) 0.001(6)

loop_
_atom_type_symbol
_atom_type_description
_atom_type_scat_dispersion_real
_atom_type_scat_dispersion_imag
_atom_type_scat_source
C C 0.0033 0.0016 'International Tables Vol C Tables 4.2.6.8 and 6.1.1.4'
H H 0.0000 0.0000 'International Tables Vol C Tables 4.2.6.8 and 6.1.1.4'
N N 0.0061 0.0033 'International Tables Vol C Tables 4.2.6.8 and 6.1.1.4'
O O 0.0106 0.0060 'International Tables Vol C Tables 4.2.6.8 and 6.1.1.4'
Zn Zn 0.2839 1.4301 'International Tables Vol C Tables 4.2.6.8 and 6.1.1.4'

loop_
_geom_angle_atom_site_label_1
_geom_angle_atom_site_label_2
_geom_angle_atom_site_label_3
_geom_angle
_geom_angle_site_symmetry_1
_geom_angle_site_symmetry_3
_geom_angle_publ_flag
O5 Zn1 O3 110.2(5) . 2_655 ?
O5 Zn1 O6 136.2(5) . . ?
O3 Zn1 O6 111.0(5) 2_655 . ?
O5 Zn1 O2 97.7(4) . . ?
O3 Zn1 O2 94.5(4) 2_655 . ?
O6 Zn1 O2 93.5(4) . . ?
O5 Zn1 N1 82.0(5) . . ?
O3 Zn1 N1 96.3(5) 2_655 . ?
O6 Zn1 N1 79.2(5) . . ?
O2 Zn1 N1 168.7(5) . . ?
O5 Zn2 O4 109.9(5) 4_458 3_657 ?
O5 Zn2 O1 111.5(5) 4_458 . ?
O4 Zn2 O1 106.1(6) 3_657 . ?
O5 Zn2 O6 111.9(4) 4_458 . ?
O4 Zn2 O6 113.2(6) 3_657 . ?
O1 Zn2 O6 104.0(5) . . ?
C9 O1 Zn2 123.9(11) . . ?
C9 O2 Zn1 139.6(10) . . ?
C10 O3 Zn1 128.0(10) . 2_654 ?
C10 O4 Zn2 132.9(10) . 3_647 ?
C12 O5 Zn2 116.8(9) . 4_558 ?
C12 O5 Zn1 111.9(9) . . ?
Zn2 O5 Zn1 111.2(6) 4_558 . ?
C15 O6 Zn2 113.6(11) . . ?
C15 O6 Zn1 115.3(9) . . ?
Zn2 O6 Zn1 114.3(5) . . ?
C14 O7 H7O 109.5 . . ?
C9 C1 C5 114.3(12) . . ?
C9 C1 C2 113.0(12) . . ?
C5 C1 C2 103.3(12) . . ?
C9 C1 C6 108.6(15) . . ?
C5 C1 C6 105.6(17) . . ?
C2 C1 C6 111.9(16) . . ?
C8 C2 C3 110.6(14) . . ?
C8 C2 C1 111.2(14) . . ?
C3 C2 C1 101.2(12) . . ?
C8 C2 C7 104.6(16) . . ?
C3 C2 C7 116.4(15) . . ?
C1 C2 C7 112.9(13) . . ?
C4 C3 C10 116.0(15) . . ?
C4 C3 C2 105.4(13) . . ?
C10 C3 C2 112.4(14) . . ?
C4 C3 H3A 107.6 . . ?
C10 C3 H3A 107.6 . . ?
C2 C3 H3A 107.6 . . ?
C5 C4 C3 107.8(13) . . ?
C5 C4 H4A 110.1 . . ?
C3 C4 H4A 110.2 . . ?
C5 C4 H4B 110.2 . . ?
C3 C4 H4B 110.2 . . ?
H4A C4 H4B 108.4 . . ?
C4 C5 C1 106.0(13) . . ?
C4 C5 H5A 110.5 . . ?
C1 C5 H5A 110.5 . . ?
C4 C5 H5B 110.5 . . ?
C1 C5 H5B 110.6 . . ?
H5A C5 H5B 108.7 . . ?
C1 C6 H6A 109.5 . . ?
C1 C6 H6B 109.5 . . ?
H6A C6 H6B 109.5 . . ?
C1 C6 H6C 109.4 . . ?
H6A C6 H6C 109.5 . . ?
H6B C6 H6C 109.5 . . ?
C2 C7 H7A 109.5 . . ?
C2 C7 H7B 109.5 . . ?
H7A C7 H7B 109.5 . . ?
C2 C7 H7C 109.5 . . ?
H7A C7 H7C 109.5 . . ?
H7B C7 H7C 109.5 . . ?
C2 C8 H8A 109.5 . . ?
C2 C8 H8B 109.5 . . ?
H8A C8 H8B 109.5 . . ?
C2 C8 H8C 109.5 . . ?
H8A C8 H8C 109.5 . . ?
H8B C8 H8C 109.5 . . ?
O2 C9 O1 126.1(15) . . ?
O2 C9 C1 122.1(13) . . ?
O1 C9 C1 111.6(14) . . ?
O3 C10 O4 125.1(15) . . ?
O3 C10 C3 117.4(16) . . ?
O4 C10 C3 117.5(15) . . ?
N1 C11 C14 117.4(18) . . ?
N1 C11 H11A 107.9 . . ?
C14 C11 H11A 107.9 . . ?
N1 C11 H11B 107.9 . . ?
C14 C11 H11B 108.0 . . ?
H11A C11 H11B 107.2 . . ?
C16 C12 O5 108.0(18) . . ?
C16 C12 H12A 110.1 . . ?
O5 C12 H12A 110.1 . . ?
C16 C12 H12B 110.1 . . ?
O5 C12 H12B 110.1 . . ?
H12A C12 H12B 108.4 . . ?
N1 C13 C15 103.8(17) . . ?
N1 C13 H13A 111.0 . . ?
C15 C13 H13A 111.0 . . ?
N1 C13 H13B 111.0 . . ?
C15 C13 H13B 111.0 . . ?
H13A C13 H13B 109.0 . . ?
O7 C14 C11 104.4(18) . . ?
O7 C14 H14A 110.8 . . ?
C11 C14 H14A 110.9 . . ?
O7 C14 H14B 110.9 . . ?
C11 C14 H14B 110.9 . . ?
H14A C14 H14B 108.9 . . ?
O6 C15 C13 110.7(17) . . ?
O6 C15 H15A 109.5 . . ?
C13 C15 H15A 109.5 . . ?
O6 C15 H15B 109.5 . . ?
C13 C15 H15B 109.5 . . ?
H15A C15 H15B 108.1 . . ?
C12 C16 N1 113(2) . . ?
C12 C16 H16A 109.1 . . ?
N1 C16 H16A 109.1 . . ?
C12 C16 H16B 109.0 . . ?
N1 C16 H16B 109.0 . . ?
H16A C16 H16B 107.8 . . ?
C11 N1 C13 125.8(19) . . ?
C11 N1 C16 93.3(17) . . ?
C13 N1 C16 101.7(19) . . ?
C11 N1 Zn1 122.1(11) . . ?
C13 N1 Zn1 103.6(14) . . ?
C16 N1 Zn1 105.6(14) . . ?

loop_
_geom_bond_atom_site_label_1
_geom_bond_atom_site_label_2
_geom_bond_distance
_geom_bond_site_symmetry_2
_geom_bond_publ_flag
Zn1 O5 1.968(11) . ?
Zn1 O3 1.992(10) 2_655 ?
Zn1 O6 2.019(10) . ?
Zn1 O2 2.057(11) . ?
Zn1 N1 2.208(13) . ?
Zn2 O5 1.904(10) 4_458 ?
Zn2 O4 1.916(12) 3_657 ?
Zn2 O1 1.945(10) . ?
Zn2 O6 1.950(12) . ?
O1 C9 1.298(17) . ?
O2 C9 1.221(18) . ?
O3 C10 1.258(19) . ?
O3 Zn1 1.992(10) 2_654 ?
O4 C10 1.297(19) . ?
O4 Zn2 1.916(12) 3_647 ?
O5 C12 1.48(2) . ?
O5 Zn2 1.904(10) 4_558 ?
O6 C15 1.390(17) . ?
O7 C14 1.431(17) . ?
O7 H7O 0.8200 . ?
C1 C9 1.53(2) . ?
C1 C5 1.551(18) . ?
C1 C2 1.56(2) . ?
C1 C6 1.61(3) . ?
C2 C8 1.48(2) . ?
C2 C3 1.55(2) . ?
C2 C7 1.59(2) . ?
C3 C4 1.53(2) . ?
C3 C10 1.54(2) . ?
C3 H3A 0.9800 . ?
C4 C5 1.50(2) . ?
C4 H4A 0.9700 . ?
C4 H4B 0.9700 . ?
C5 H5A 0.9700 . ?
C5 H5B 0.9700 . ?
C6 H6A 0.9600 . ?
C6 H6B 0.9600 . ?
C6 H6C 0.9600 . ?
C7 H7A 0.9600 . ?
C7 H7B 0.9600 . ?
C7 H7C 0.9600 . ?
C8 H8A 0.9600 . ?
C8 H8B 0.9600 . ?
C8 H8C 0.9600 . ?
C11 N1 1.462(15) . ?
C11 C14 1.604(18) . ?
C11 H11A 0.9700 . ?
C11 H11B 0.9700 . ?
C12 C16 1.473(18) . ?
C12 H12A 0.9700 . ?
C12 H12B 0.9700 . ?
C13 N1 1.467(17) . ?
C13 C15 1.560(18) . ?
C13 H13A 0.9700 . ?
C13 H13B 0.9700 . ?
C14 H14A 0.9700 . ?
C14 H14B 0.9700 . ?
C15 H15A 0.9700 . ?
C15 H15B 0.9700 . ?
C16 N1 1.517(18) . ?
C16 H16A 0.9700 . ?
C16 H16B 0.9700 . ?

loop_
_geom_hbond_atom_site_label_D
_geom_hbond_atom_site_label_H
_geom_hbond_atom_site_label_A
_geom_hbond_distance_DH
_geom_hbond_distance_HA
_geom_hbond_distance_DA
_geom_hbond_angle_DHA
_geom_hbond_site_symmetry_A
O7 H7O O6 0.82 1.93 2.75(2) 176.0 3_658
